data_7217654
loop_
_publ_author_name
'Hori, Akiko'
'Nakajima, Kyosuke'
'Akimoto, Yuuki'
'Naganuma, Kohei'
'Yuge, Hidetaka'

_publ_section_title
;
 Guest-adjusted encapsulation and thermal studies of non-porous
 mononuclear Cu(ii) coordination complexes through electrostatic
 interactions induced by fluorine substitution
;
_journal_issue 37
_journal_name_full CrystEngComm
_journal_page_first 8805
_journal_paper_doi 10.1039/C4CE01243G
_journal_volume 16
_journal_year 2014
_chemical_formula_moiety 'C30 H6 Cu F16 O4, 2(C7 H8)'
_chemical_formula_sum 'C44 H22 Cu F16 O4'
_chemical_formula_weight 982.17
_chemical_name_systematic
;
?
;
_space_group_IT_number 14
_symmetry_cell_setting monoclinic
_symmetry_space_group_name_Hall '-P 2ybc'
_symmetry_space_group_name_H-M 'P 1 21/c 1'
_atom_sites_solution_hydrogens geom
_atom_sites_solution_primary direct
_atom_sites_solution_secondary difmap
_audit_creation_method SHELXL-97
_cell_angle_alpha 90.00
_cell_angle_beta 105.830(2)
_cell_angle_gamma 90.00
_cell_formula_units_Z 2
_cell_length_a 8.0572(14)
_cell_length_b 23.306(4)
_cell_length_c 10.5652(18)
_cell_measurement_reflns_used 9602
_cell_measurement_temperature 100
_cell_measurement_theta_max 27.70
_cell_measurement_theta_min 2.63
_cell_volume 1908.7(6)
_computing_cell_refinement 'Bruker SAINT'
_computing_data_collection 'Bruker APEX2'
_computing_data_reduction 'Bruker SAINT'
_computing_molecular_graphics 'Bruker SHELXTL'
_computing_publication_material 'Bruker SHELXTL'
_computing_structure_refinement 'SHELXL-97 (Sheldrick, 2008)'
_computing_structure_solution 'SHELXS-97 (Sheldrick, 2008)'
_diffrn_ambient_temperature 100
_diffrn_detector_area_resol_mean 8.333
_diffrn_measured_fraction_theta_full 0.989
_diffrn_measured_fraction_theta_max 0.989
_diffrn_measurement_device_type 'Bruker APEX-II CCD'
_diffrn_measurement_method '\f and \w scans'
_diffrn_radiation_monochromator graphite
_diffrn_radiation_source 'fine-focus sealed tube'
_diffrn_radiation_type MoK\a
_diffrn_radiation_wavelength 0.71073
_diffrn_reflns_av_R_equivalents 0.0254
_diffrn_reflns_av_sigmaI/netI 0.0196
_diffrn_reflns_limit_h_max 10
_diffrn_reflns_limit_h_min -10
_diffrn_reflns_limit_k_max 29
_diffrn_reflns_limit_k_min -29
_diffrn_reflns_limit_l_max 13
_diffrn_reflns_limit_l_min -13
_diffrn_reflns_number 20988
_diffrn_reflns_theta_full 27.48
_diffrn_reflns_theta_max 27.48
_diffrn_reflns_theta_min 2.63
_exptl_absorpt_coefficient_mu 0.697
_exptl_absorpt_correction_T_max 0.9026
_exptl_absorpt_correction_T_min 0.8181
_exptl_absorpt_correction_type empirical
_exptl_absorpt_process_details
;
SADABS Sheldrick 1996
;
_exptl_crystal_colour green
_exptl_crystal_density_diffrn 1.709
_exptl_crystal_density_meas ?
_exptl_crystal_density_method 'not measured'
_exptl_crystal_description plate
_exptl_crystal_F_000 982
_exptl_crystal_size_max 0.30
_exptl_crystal_size_mid 0.25
_exptl_crystal_size_min 0.15
_refine_diff_density_max 0.352
_refine_diff_density_min -0.373
_refine_diff_density_rms 0.052
_refine_ls_extinction_method none
_refine_ls_goodness_of_fit_ref 1.040
_refine_ls_hydrogen_treatment constr
_refine_ls_matrix_type full
_refine_ls_number_parameters 296
_refine_ls_number_reflns 4332
_refine_ls_number_restraints 0
_refine_ls_restrained_S_all 1.040
_refine_ls_R_factor_all 0.0380
_refine_ls_R_factor_gt 0.0314
_refine_ls_shift/su_max 0.001
_refine_ls_shift/su_mean 0.000
_refine_ls_structure_factor_coef Fsqd
_refine_ls_weighting_details 'calc w=1/[\s^2^(Fo^2^)+(0.0359P)^2^+1.2846P] where P=(Fo^2^+2Fc^2^)/3'
_refine_ls_weighting_scheme calc
_refine_ls_wR_factor_gt 0.0767
_refine_ls_wR_factor_ref 0.0801
_reflns_number_gt 3811
_reflns_number_total 4332
_reflns_threshold_expression >2sigma(I)
_cod_data_source_file c4ce01243g2.cif
_cod_data_source_block 110201e1
_cod_depositor_comments
;
The following automatic conversions were performed:

'_symmetry_cell_setting' value 'Monoclinic' changed to 'monoclinic'
according to
/usr/data/users/saulius/crontab/automatic-downloads/rss-feeds/RSC/lib/dictionaries/cif_core.dic
dictionary named 'cif_core.dic' version 2.4.2 from 2011-04-26.

Automatic conversion script
Id: cif_fix_values 2281 2013-09-26 08:29:07Z andrius 

 Adding full bibliography for 7217645--7217660.cif.

The following automatic conversions were performed:

'_exptl_crystal_density_meas' value 'not measured' was changed to '?'
- the value is perceived as not measured.

Automatic conversion script
Id: cif_fix_values 3008 2015-01-20 13:52:24Z robertas 
;
_cod_original_sg_symbol_H-M 'P 21/c'
_cod_database_code 7217654

loop_
_symmetry_equiv_pos_as_xyz
'x, y, z'
'-x, y+1/2, -z+1/2'
'-x, -y, -z'
'x, -y-1/2, z-1/2'

loop_
_atom_site_label
_atom_site_type_symbol
_atom_site_fract_x
_atom_site_fract_y
_atom_site_fract_z
_atom_site_U_iso_or_equiv
_atom_site_adp_type
_atom_site_occupancy
_atom_site_symmetry_multiplicity
_atom_site_calc_flag
_atom_site_refinement_flags
Cu1 Cu 0.0000 0.5000 0.5000 0.01902(8) Uani 1 2 d S
O1 O 0.12377(15) 0.56645(5) 0.58328(11) 0.0210(2) Uani 1 1 d .
O2 O 0.03877(15) 0.51793(5) 0.33301(11) 0.0219(2) Uani 1 1 d .
C1 C 0.3936(2) 0.63645(8) 0.74478(17) 0.0244(3) Uani 1 1 d .
C2 C 0.4729(2) 0.67888(9) 0.83195(17) 0.0303(4) Uani 1 1 d .
C3 C 0.4543(2) 0.73571(9) 0.7982(2) 0.0333(4) Uani 1 1 d .
H3 H 0.5081 0.7647 0.8587 0.040 Uiso 1 1 calc R
C4 C 0.3552(2) 0.74953(8) 0.6739(2) 0.0312(4) Uani 1 1 d .
C5 C 0.2754(2) 0.70754(8) 0.58531(17) 0.0261(4) Uani 1 1 d .
C6 C 0.2914(2) 0.64993(7) 0.61900(16) 0.0215(3) Uani 1 1 d .
C7 C 0.1988(2) 0.60325(7) 0.52896(15) 0.0197(3) Uani 1 1 d .
C8 C 0.2026(2) 0.60323(7) 0.39791(16) 0.0223(3) Uani 1 1 d .
H8 H 0.2633 0.6329 0.3681 0.027 Uiso 1 1 calc R
C9 C 0.1203(2) 0.56115(7) 0.30898(15) 0.0201(3) Uani 1 1 d .
C10 C 0.1261(2) 0.56619(7) 0.16830(15) 0.0217(3) Uani 1 1 d .
C11 C 0.2040(2) 0.52458(7) 0.11084(16) 0.0236(3) Uani 1 1 d .
C12 C 0.2025(2) 0.52780(8) -0.02036(17) 0.0272(4) Uani 1 1 d .
C13 C 0.1188(2) 0.57171(8) -0.09935(17) 0.0287(4) Uani 1 1 d .
H13 H 0.1147 0.5733 -0.1900 0.034 Uiso 1 1 calc R
C14 C 0.0415(3) 0.61321(8) -0.04272(17) 0.0291(4) Uani 1 1 d .
C15 C 0.0460(2) 0.61113(7) 0.08900(16) 0.0253(4) Uani 1 1 d .
C16 C 0.7645(2) 0.65597(8) 0.38026(18) 0.0292(4) Uani 1 1 d .
H16 H 0.8044 0.6866 0.3369 0.035 Uiso 1 1 calc R
C17 C 0.7026(3) 0.60641(9) 0.31111(19) 0.0334(4) Uani 1 1 d .
H17 H 0.6989 0.6035 0.2207 0.040 Uiso 1 1 calc R
C18 C 0.6459(2) 0.56111(8) 0.3732(2) 0.0323(4) Uani 1 1 d .
H18 H 0.6034 0.5271 0.3259 0.039 Uiso 1 1 calc R
C19 C 0.6518(2) 0.56589(8) 0.50521(19) 0.0309(4) Uani 1 1 d .
H19 H 0.6138 0.5349 0.5487 0.037 Uiso 1 1 calc R
C20 C 0.7128(2) 0.61556(8) 0.57384(18) 0.0274(4) Uani 1 1 d .
H20 H 0.7162 0.6183 0.6642 0.033 Uiso 1 1 calc R
C21 C 0.7692(2) 0.66166(8) 0.51270(17) 0.0255(4) Uani 1 1 d .
C22 C 0.8327(3) 0.71616(8) 0.58735(19) 0.0341(4) Uani 1 1 d .
H22A H 0.7436 0.7311 0.6258 0.051 Uiso 1 1 calc R
H22B H 0.8579 0.7447 0.5271 0.051 Uiso 1 1 calc R
H22C H 0.9377 0.7081 0.6576 0.051 Uiso 1 1 calc R
F1 F 0.42201(14) 0.58162(4) 0.78167(10) 0.0303(2) Uani 1 1 d .
F2 F 0.57164(16) 0.66297(6) 0.95143(11) 0.0433(3) Uani 1 1 d .
F3 F 0.33311(16) 0.80483(5) 0.63681(13) 0.0446(3) Uani 1 1 d .
F4 F 0.17809(15) 0.72424(5) 0.46607(11) 0.0338(3) Uani 1 1 d .
F5 F -0.03155(15) 0.65296(4) 0.13931(10) 0.0335(3) Uani 1 1 d .
F6 F -0.04177(17) 0.65744(5) -0.11565(10) 0.0406(3) Uani 1 1 d .
F7 F 0.28161(15) 0.48616(5) -0.07029(11) 0.0365(3) Uani 1 1 d .
F8 F 0.28365(14) 0.48017(5) 0.18375(10) 0.0302(2) Uani 1 1 d .

loop_
_atom_site_aniso_label
_atom_site_aniso_U_11
_atom_site_aniso_U_22
_atom_site_aniso_U_33
_atom_site_aniso_U_23
_atom_site_aniso_U_13
_atom_site_aniso_U_12
Cu1 0.02292(15) 0.02129(15) 0.01236(13) -0.00194(10) 0.00398(10) -0.00108(11)
O1 0.0246(6) 0.0231(6) 0.0152(5) -0.0026(4) 0.0051(4) -0.0017(5)
O2 0.0263(6) 0.0243(6) 0.0151(5) -0.0019(4) 0.0056(5) -0.0007(5)
C1 0.0216(8) 0.0283(9) 0.0235(8) -0.0034(7) 0.0067(7) 0.0005(7)
C2 0.0239(9) 0.0428(11) 0.0227(9) -0.0085(8) 0.0037(7) -0.0032(8)
C3 0.0287(9) 0.0363(10) 0.0352(10) -0.0159(8) 0.0092(8) -0.0095(8)
C4 0.0304(9) 0.0238(9) 0.0412(11) -0.0063(8) 0.0129(8) -0.0039(7)
C5 0.0247(8) 0.0299(9) 0.0241(8) -0.0012(7) 0.0073(7) -0.0008(7)
C6 0.0194(8) 0.0268(8) 0.0195(8) -0.0039(6) 0.0074(6) -0.0010(6)
C7 0.0180(7) 0.0221(8) 0.0184(7) -0.0012(6) 0.0037(6) 0.0032(6)
C8 0.0236(8) 0.0251(8) 0.0184(8) -0.0011(6) 0.0062(6) -0.0010(7)
C9 0.0210(8) 0.0232(8) 0.0156(7) 0.0005(6) 0.0042(6) 0.0048(6)
C10 0.0240(8) 0.0252(8) 0.0160(7) -0.0020(6) 0.0055(6) -0.0028(7)
C11 0.0236(8) 0.0262(8) 0.0208(8) -0.0016(6) 0.0059(6) -0.0009(7)
C12 0.0298(9) 0.0311(10) 0.0229(8) -0.0097(7) 0.0110(7) -0.0053(7)
C13 0.0377(10) 0.0342(10) 0.0154(8) -0.0045(7) 0.0090(7) -0.0115(8)
C14 0.0393(10) 0.0272(9) 0.0186(8) 0.0026(7) 0.0041(7) -0.0038(8)
C15 0.0338(9) 0.0243(9) 0.0176(8) -0.0021(6) 0.0065(7) -0.0005(7)
C16 0.0321(9) 0.0293(9) 0.0283(9) 0.0045(7) 0.0119(8) 0.0061(7)
C17 0.0355(10) 0.0374(10) 0.0279(9) -0.0024(8) 0.0098(8) 0.0098(8)
C18 0.0257(9) 0.0291(9) 0.0391(10) -0.0050(8) 0.0040(8) 0.0036(7)
C19 0.0218(8) 0.0326(10) 0.0356(10) 0.0065(8) 0.0031(7) -0.0004(7)
C20 0.0207(8) 0.0369(10) 0.0240(8) 0.0032(7) 0.0053(7) 0.0028(7)
C21 0.0219(8) 0.0274(9) 0.0264(9) 0.0002(7) 0.0052(7) 0.0058(7)
C22 0.0385(11) 0.0314(10) 0.0309(10) -0.0026(8) 0.0072(8) 0.0005(8)
F1 0.0314(5) 0.0310(6) 0.0241(5) 0.0000(4) 0.0001(4) 0.0040(4)
F2 0.0394(7) 0.0572(8) 0.0246(6) -0.0082(5) -0.0063(5) -0.0052(6)
F3 0.0486(7) 0.0248(6) 0.0586(8) -0.0046(5) 0.0117(6) -0.0056(5)
F4 0.0393(6) 0.0292(6) 0.0294(6) 0.0040(4) 0.0034(5) 0.0007(5)
F5 0.0505(7) 0.0283(6) 0.0225(5) 0.0019(4) 0.0112(5) 0.0127(5)
F6 0.0647(8) 0.0351(6) 0.0187(5) 0.0076(4) 0.0056(5) 0.0051(6)
F7 0.0440(7) 0.0417(6) 0.0287(6) -0.0115(5) 0.0183(5) 0.0023(5)
F8 0.0337(6) 0.0316(5) 0.0253(5) -0.0009(4) 0.0081(4) 0.0089(5)

loop_
_atom_type_symbol
_atom_type_description
_atom_type_scat_dispersion_real
_atom_type_scat_dispersion_imag
_atom_type_scat_source
C C 0.0033 0.0016 'International Tables Vol C Tables 4.2.6.8 and 6.1.1.4'
H H 0.0000 0.0000 'International Tables Vol C Tables 4.2.6.8 and 6.1.1.4'
O O 0.0106 0.0060 'International Tables Vol C Tables 4.2.6.8 and 6.1.1.4'
F F 0.0171 0.0103 'International Tables Vol C Tables 4.2.6.8 and 6.1.1.4'
Cu Cu 0.3201 1.2651 'International Tables Vol C Tables 4.2.6.8 and 6.1.1.4'

loop_
_geom_angle_atom_site_label_1
_geom_angle_atom_site_label_2
_geom_angle_atom_site_label_3
_geom_angle
_geom_angle_site_symmetry_1
_geom_angle_site_symmetry_3
O2 Cu1 O2 180.00(7) 3_566 .
O2 Cu1 O1 92.93(5) 3_566 3_566
O2 Cu1 O1 87.07(5) . 3_566
O2 Cu1 O1 87.07(5) 3_566 .
O2 Cu1 O1 92.93(5) . .
O1 Cu1 O1 180.0 3_566 .
C7 O1 Cu1 126.01(10) . .
C9 O2 Cu1 125.53(10) . .
F1 C1 C2 118.55(16) . .
F1 C1 C6 120.16(15) . .
C2 C1 C6 121.24(17) . .
F2 C2 C3 120.31(17) . .
F2 C2 C1 118.32(18) . .
C3 C2 C1 121.36(17) . .
C2 C3 C4 117.95(17) . .
C2 C3 H3 121.0 . .
C4 C3 H3 121.0 . .
F3 C4 C3 119.91(17) . .
F3 C4 C5 118.69(18) . .
C3 C4 C5 121.40(18) . .
F4 C5 C4 118.18(16) . .
F4 C5 C6 120.65(15) . .
C4 C5 C6 121.15(17) . .
C5 C6 C1 116.89(15) . .
C5 C6 C7 122.92(15) . .
C1 C6 C7 120.14(15) . .
O1 C7 C8 126.14(15) . .
O1 C7 C6 114.66(14) . .
C8 C7 C6 119.20(15) . .
C7 C8 C9 122.33(16) . .
C7 C8 H8 118.8 . .
C9 C8 H8 118.8 . .
O2 C9 C8 127.01(15) . .
O2 C9 C10 114.70(14) . .
C8 C9 C10 118.29(15) . .
C11 C10 C15 117.19(15) . .
C11 C10 C9 121.29(15) . .
C15 C10 C9 121.43(15) . .
F8 C11 C10 119.44(15) . .
F8 C11 C12 119.18(15) . .
C10 C11 C12 121.38(16) . .
F7 C12 C13 120.34(15) . .
F7 C12 C11 118.55(17) . .
C13 C12 C11 121.09(16) . .
C14 C13 C12 117.75(16) . .
C14 C13 H13 121.1 . .
C12 C13 H13 121.1 . .
F6 C14 C13 120.19(16) . .
F6 C14 C15 118.27(16) . .
C13 C14 C15 121.54(17) . .
F5 C15 C14 119.03(15) . .
F5 C15 C10 119.96(14) . .
C14 C15 C10 121.00(16) . .
C17 C16 C21 121.03(17) . .
C17 C16 H16 119.5 . .
C21 C16 H16 119.5 . .
C18 C17 C16 120.25(18) . .
C18 C17 H17 119.9 . .
C16 C17 H17 119.9 . .
C17 C18 C19 119.35(18) . .
C17 C18 H18 120.3 . .
C19 C18 H18 120.3 . .
C20 C19 C18 120.29(18) . .
C20 C19 H19 119.9 . .
C18 C19 H19 119.9 . .
C19 C20 C21 121.12(17) . .
C19 C20 H20 119.4 . .
C21 C20 H20 119.4 . .
C20 C21 C16 117.95(17) . .
C20 C21 C22 120.94(16) . .
C16 C21 C22 121.10(17) . .
C21 C22 H22A 109.5 . .
C21 C22 H22B 109.5 . .
H22A C22 H22B 109.5 . .
C21 C22 H22C 109.5 . .
H22A C22 H22C 109.5 . .
H22B C22 H22C 109.5 . .

loop_
_geom_bond_atom_site_label_1
_geom_bond_atom_site_label_2
_geom_bond_distance
_geom_bond_site_symmetry_2
Cu1 O2 1.9197(11) 3_566
Cu1 O2 1.9197(11) .
Cu1 O1 1.9206(11) 3_566
Cu1 O1 1.9206(11) .
O1 C7 1.273(2) .
O2 C9 1.266(2) .
C1 F1 1.337(2) .
C1 C2 1.383(2) .
C1 C6 1.395(2) .
C2 F2 1.348(2) .
C2 C3 1.369(3) .
C3 C4 1.376(3) .
C3 H3 0.9500 .
C4 F3 1.345(2) .
C4 C5 1.385(3) .
C5 F4 1.347(2) .
C5 C6 1.386(2) .
C6 C7 1.503(2) .
C7 C8 1.393(2) .
C8 C9 1.394(2) .
C8 H8 0.9500 .
C9 C10 1.504(2) .
C10 C11 1.382(2) .
C10 C15 1.386(2) .
C11 F8 1.344(2) .
C11 C12 1.385(2) .
C12 F7 1.345(2) .
C12 C13 1.375(3) .
C13 C14 1.373(3) .
C13 H13 0.9500 .
C14 F6 1.351(2) .
C14 C15 1.383(2) .
C15 F5 1.343(2) .
C16 C17 1.385(3) .
C16 C21 1.396(3) .
C16 H16 0.9500 .
C17 C18 1.385(3) .
C17 H17 0.9500 .
C18 C19 1.387(3) .
C18 H18 0.9500 .
C19 C20 1.383(3) .
C19 H19 0.9500 .
C20 C21 1.392(3) .
C20 H20 0.9500 .
C21 C22 1.509(3) .
C22 H22A 0.9800 .
C22 H22B 0.9800 .
C22 H22C 0.9800 .

loop_
_geom_torsion_atom_site_label_1
_geom_torsion_atom_site_label_2
_geom_torsion_atom_site_label_3
_geom_torsion_atom_site_label_4
_geom_torsion
_geom_torsion_site_symmetry_1
O2 Cu1 O1 C7 178.66(13) 3_566
O2 Cu1 O1 C7 -1.34(13) .
O1 Cu1 O1 C7 31(3) 3_566
O2 Cu1 O2 C9 -74.5(17) 3_566
O1 Cu1 O2 C9 179.58(13) 3_566
O1 Cu1 O2 C9 -0.42(13) .
F1 C1 C2 F2 -1.7(2) .
C6 C1 C2 F2 -179.22(15) .
F1 C1 C2 C3 177.48(16) .
C6 C1 C2 C3 -0.1(3) .
F2 C2 C3 C4 178.52(17) .
C1 C2 C3 C4 -0.6(3) .
C2 C3 C4 F3 179.78(17) .
C2 C3 C4 C5 0.4(3) .
F3 C4 C5 F4 -0.4(3) .
C3 C4 C5 F4 178.95(17) .
F3 C4 C5 C6 -178.93(16) .
C3 C4 C5 C6 0.4(3) .
F4 C5 C6 C1 -179.56(15) .
C4 C5 C6 C1 -1.1(3) .
F4 C5 C6 C7 -2.1(3) .
C4 C5 C6 C7 176.35(16) .
F1 C1 C6 C5 -176.60(15) .
C2 C1 C6 C5 0.9(2) .
F1 C1 C6 C7 5.9(2) .
C2 C1 C6 C7 -176.60(15) .
Cu1 O1 C7 C8 1.6(2) .
Cu1 O1 C7 C6 -177.93(10) .
C5 C6 C7 O1 -132.90(17) .
C1 C6 C7 O1 44.4(2) .
C5 C6 C7 C8 47.6(2) .
C1 C6 C7 C8 -135.08(17) .
O1 C7 C8 C9 0.2(3) .
C6 C7 C8 C9 179.71(15) .
Cu1 O2 C9 C8 2.1(2) .
Cu1 O2 C9 C10 -177.79(10) .
C7 C8 C9 O2 -2.3(3) .
C7 C8 C9 C10 177.66(15) .
O2 C9 C10 C11 -62.0(2) .
C8 C9 C10 C11 118.06(18) .
O2 C9 C10 C15 114.64(18) .
C8 C9 C10 C15 -65.3(2) .
C15 C10 C11 F8 179.89(15) .
C9 C10 C11 F8 -3.3(2) .
C15 C10 C11 C12 0.2(3) .
C9 C10 C11 C12 176.99(16) .
F8 C11 C12 F7 -0.1(2) .
C10 C11 C12 F7 179.56(15) .
F8 C11 C12 C13 178.34(16) .
C10 C11 C12 C13 -2.0(3) .
F7 C12 C13 C14 -179.55(16) .
C11 C12 C13 C14 2.0(3) .
C12 C13 C14 F6 179.68(17) .
C12 C13 C14 C15 -0.4(3) .
F6 C14 C15 F5 -0.2(3) .
C13 C14 C15 F5 179.86(17) .
F6 C14 C15 C10 178.56(16) .
C13 C14 C15 C10 -1.4(3) .
C11 C10 C15 F5 -179.83(16) .
C9 C10 C15 F5 3.4(3) .
C11 C10 C15 C14 1.4(3) .
C9 C10 C15 C14 -175.34(16) .
C21 C16 C17 C18 -0.8(3) .
C16 C17 C18 C19 0.0(3) .
C17 C18 C19 C20 0.4(3) .
C18 C19 C20 C21 0.0(3) .
C19 C20 C21 C16 -0.8(3) .
C19 C20 C21 C22 178.92(17) .
C17 C16 C21 C20 1.2(3) .
C17 C16 C21 C22 -178.54(17) .
